data_2223549
loop_
_publ_author_name
'Ennajih, Hamid'
'Bouhfid, Rachid'
'Zouihri, Hafid'
'Essassi, El Mokhtar'
'Ng, Seik Weng'

_publ_section_title
;
 1,3-Diallyl-2-methylbenzimidazolium bromide dihydrate
;
_journal_coeditor_code SJ2636
_journal_issue 10
_journal_name_full 'Acta Crystallographica Section E'
_journal_page_first o2321
_journal_paper_doi 10.1107/S1600536809034175
_journal_volume 65
_journal_year 2009
_chemical_formula_iupac 'C14 H17 N2 +, Br -, 2H2 O'
_chemical_formula_moiety 'C14 H17 N2 +, Br -, 2H2 O'
_chemical_formula_sum 'C14 H21 Br N2 O2'
_chemical_formula_weight 329.24
_chemical_name_systematic
;
1,3-Diallyl-2-methylbenzimidazolium bromide dihydrate
;
_space_group_IT_number 12
_symmetry_cell_setting monoclinic
_symmetry_space_group_name_Hall '-C 2y'
_symmetry_space_group_name_H-M 'C 1 2/m 1'
_atom_sites_solution_hydrogens geom
_atom_sites_solution_primary direct
_atom_sites_solution_secondary difmap
_audit_creation_method SHELXL-97
_cell_angle_alpha 90.00
_cell_angle_beta 109.7730(10)
_cell_angle_gamma 90.00
_cell_formula_units_Z 4
_cell_length_a 13.2888(2)
_cell_length_b 16.8763(2)
_cell_length_c 7.38970(10)
_cell_measurement_reflns_used 7035
_cell_measurement_temperature 295(2)
_cell_measurement_theta_max 24.3
_cell_measurement_theta_min 3.6
_cell_volume 1559.55(4)
_computing_cell_refinement 'SAINT (Bruker, 2005)'
_computing_data_collection 'APEX2 (Bruker, 2005)'
_computing_data_reduction 'SAINT (Bruker, 2005)'
_computing_molecular_graphics 'X-SEED (Barbour, 2001)'
_computing_publication_material 'publCIF (Westrip, 2009)'
_computing_structure_refinement 'SHELXL97 (Sheldrick, 2008)'
_computing_structure_solution 'SHELXS97 (Sheldrick, 2008)'
_diffrn_ambient_temperature 295(2)
_diffrn_measured_fraction_theta_full 0.997
_diffrn_measured_fraction_theta_max 0.997
_diffrn_measurement_device_type 'Bruker APEXII'
_diffrn_measurement_method '\f and \w'
_diffrn_radiation_monochromator graphite
_diffrn_radiation_source 'fine-focus sealed tube'
_diffrn_radiation_type MoK\a
_diffrn_radiation_wavelength 0.71073
_diffrn_reflns_av_R_equivalents 0.0241
_diffrn_reflns_av_sigmaI/netI 0.0208
_diffrn_reflns_limit_h_max 17
_diffrn_reflns_limit_h_min -14
_diffrn_reflns_limit_k_max 19
_diffrn_reflns_limit_k_min -21
_diffrn_reflns_limit_l_max 9
_diffrn_reflns_limit_l_min -8
_diffrn_reflns_number 11870
_diffrn_reflns_theta_full 27.49
_diffrn_reflns_theta_max 27.49
_diffrn_reflns_theta_min 2.41
_diffrn_standards_decay_% 0
_diffrn_standards_interval_count 0
_diffrn_standards_interval_time 0
_diffrn_standards_number 0
_exptl_absorpt_coefficient_mu 2.636
_exptl_absorpt_correction_T_max 0.590
_exptl_absorpt_correction_T_min 0.403
_exptl_absorpt_correction_type multi-scan
_exptl_absorpt_process_details '(SADABS; Sheldrick, 1996)'
_exptl_crystal_colour Yellow
_exptl_crystal_density_diffrn 1.402
_exptl_crystal_density_method 'not measured'
_exptl_crystal_description Prism
_exptl_crystal_F_000 680
_exptl_crystal_size_max 0.4
_exptl_crystal_size_mid 0.3
_exptl_crystal_size_min 0.2
_refine_diff_density_max 0.310
_refine_diff_density_min -0.182
_refine_ls_extinction_method none
_refine_ls_goodness_of_fit_ref 0.950
_refine_ls_hydrogen_treatment mixed
_refine_ls_matrix_type full
_refine_ls_number_parameters 103
_refine_ls_number_reflns 1851
_refine_ls_number_restraints 6
_refine_ls_restrained_S_all 0.950
_refine_ls_R_factor_all 0.0396
_refine_ls_R_factor_gt 0.0272
_refine_ls_shift/su_max 0.001
_refine_ls_shift/su_mean 0.001
_refine_ls_structure_factor_coef Fsqd
_refine_ls_weighting_details 'calc w=1/[\s^2^(Fo^2^)+(0.06P)^2^+0.349P] where P=(Fo^2^+2Fc^2^)/3'
_refine_ls_weighting_scheme calc
_refine_ls_wR_factor_gt 0.0771
_refine_ls_wR_factor_ref 0.0850
_reflns_number_gt 1497
_reflns_number_total 1851
_reflns_threshold_expression I>2\s(I)
_cod_data_source_file sj2636.cif
_cod_data_source_block I
_cod_depositor_comments
;
The following automatic conversions were performed:
'_symmetry_cell_setting' value 'Monoclinic' changed to 'monoclinic'
according to '/home/saulius/struct/CIF-dictionaries/cif_core.dic'
dictionary named 'cif_core.dic' version 2.4.1 from
2010-06-29.

'_exptl_absorpt_correction_type' value 'Multi-scan' changed
to 'multi-scan' according to
'/home/saulius/struct/CIF-dictionaries/cif_core.dic' dictionary named
'cif_core.dic' version 2.4.1 from 2010-06-29.

Automatic conversion script
Id: cif_fix_enum 1527 2010-12-29 10:47:43Z saulius 

The following automatic conversions were performed:

'_symmetry_cell_setting' value 'Monoclinic' changed to 'monoclinic'
according to /home/saulius/struct/CIF-dictionaries/cif_core.dic
dictionary named 'cif_core.dic' version 2.4.1 from
2010-06-29.

'_exptl_absorpt_correction_type' value 'Multi-scan'
changed to 'multi-scan' according to
/home/saulius/struct/CIF-dictionaries/cif_core.dic dictionary named
'cif_core.dic' version 2.4.1 from 2010-06-29.

Automatic conversion script
Id: cif_fix_values 1715 2011-07-08 13:25:40Z adriana 
;
_cod_original_cell_volume 1559.54(4)
_cod_original_sg_symbol_H-M 'C 2/m'
_cod_database_code 2223549
_cod_database_fobs_code 2223549

loop_
_symmetry_equiv_pos_as_xyz
'x, y, z'
'-x, y, -z'
'x+1/2, y+1/2, z'
'-x+1/2, y+1/2, -z'
'-x, -y, -z'
'x, -y, z'
'-x+1/2, -y+1/2, -z'
'x+1/2, -y+1/2, z'

loop_
_atom_site_type_symbol
_atom_site_label
_atom_site_fract_x
_atom_site_fract_y
_atom_site_fract_z
_atom_site_U_iso_or_equiv
_atom_site_adp_type
_atom_site_calc_flag
_atom_site_refinement_flags
_atom_site_occupancy
_atom_site_disorder_assembly
_atom_site_disorder_group
Br Br1 0.0000 0.691870(15) 0.5000 0.05502(14) Uani d S 1 . .
O O1 0.07379(17) 0.58143(11) 0.9005(3) 0.0787(5) Uani d D 1 . .
H H11 0.055(2) 0.6089(13) 0.796(2) 0.084(9) Uiso d D 1 . .
H H12 0.086(3) 0.5342(9) 0.874(5) 0.075(18) Uiso d PD 0.50 . .
H H13 0.021(2) 0.582(2) 0.942(5) 0.10(2) Uiso d PD 0.50 . .
N N1 0.34476(11) 0.56471(8) 0.6215(2) 0.0381(3) Uani d . 1 . .
C C1 0.1655(2) 0.5000 0.4821(5) 0.0557(7) Uani d S 1 . .
H H1A 0.1386 0.4473 0.4841 0.083 Uiso calc PR 0.50 . .
H H1B 0.1472 0.5176 0.3514 0.083 Uiso calc PR 0.50 . .
H H1C 0.1343 0.5351 0.5507 0.083 Uiso calc PR 0.50 . .
C C2 0.2831(2) 0.5000 0.5747(4) 0.0393(5) Uani d S 1 . .
C C3 0.45113(13) 0.54109(10) 0.7010(2) 0.0375(4) Uani d . 1 . .
C C4 0.54525(15) 0.58475(12) 0.7654(3) 0.0487(5) Uani d . 1 . .
H H4 0.5454 0.6399 0.7646 0.058 Uiso calc R 1 . .
C C5 0.63843(16) 0.54125(14) 0.8307(3) 0.0562(5) Uani d . 1 . .
H H5 0.7034 0.5679 0.8762 0.067 Uiso calc R 1 . .
C C6 0.30794(16) 0.64801(10) 0.5930(3) 0.0457(4) Uani d . 1 . .
H H6A 0.2385 0.6504 0.4925 0.055 Uiso calc R 1 . .
H H6B 0.3576 0.6791 0.5517 0.055 Uiso calc R 1 . .
C C7 0.30000(19) 0.68243(11) 0.7729(3) 0.0509(5) Uani d . 1 . .
H H7 0.2527 0.6592 0.8254 0.061 Uiso calc R 1 . .
C C8 0.3551(2) 0.74283(14) 0.8607(3) 0.0640(6) Uani d . 1 . .
H H8A 0.4031 0.7673 0.8115 0.077 Uiso calc R 1 . .
H H8B 0.3468 0.7618 0.9729 0.077 Uiso calc R 1 . .

loop_
_atom_site_aniso_label
_atom_site_aniso_U_11
_atom_site_aniso_U_22
_atom_site_aniso_U_33
_atom_site_aniso_U_12
_atom_site_aniso_U_13
_atom_site_aniso_U_23
Br1 0.0512(2) 0.04358(19) 0.0763(2) 0.000 0.02951(16) 0.000
O1 0.0922(14) 0.0556(11) 0.0888(13) -0.0055(9) 0.0312(12) 0.0044(9)
N1 0.0389(8) 0.0313(7) 0.0430(8) 0.0003(6) 0.0122(6) 0.0006(6)
C1 0.0375(14) 0.0427(15) 0.082(2) 0.000 0.0133(14) 0.000
C2 0.0392(13) 0.0351(13) 0.0433(13) 0.000 0.0135(11) 0.000
C3 0.0385(9) 0.0402(9) 0.0329(8) -0.0015(7) 0.0109(7) -0.0002(7)
C4 0.0459(10) 0.0509(11) 0.0466(10) -0.0100(8) 0.0124(8) -0.0048(8)
C5 0.0398(10) 0.0764(13) 0.0470(10) -0.0110(10) 0.0076(8) -0.0070(9)
C6 0.0497(10) 0.0306(9) 0.0526(10) 0.0022(8) 0.0120(8) 0.0076(7)
C7 0.0527(12) 0.0383(10) 0.0654(13) 0.0045(8) 0.0248(10) 0.0033(8)
C8 0.0748(15) 0.0484(12) 0.0691(14) -0.0005(11) 0.0248(12) -0.0055(10)

loop_
_atom_type_symbol
_atom_type_description
_atom_type_scat_dispersion_real
_atom_type_scat_dispersion_imag
_atom_type_scat_source
C C 0.0033 0.0016 'International Tables Vol C Tables 4.2.6.8 and 6.1.1.4'
H H 0.0000 0.0000 'International Tables Vol C Tables 4.2.6.8 and 6.1.1.4'
N N 0.0061 0.0033 'International Tables Vol C Tables 4.2.6.8 and 6.1.1.4'
O O 0.0106 0.0060 'International Tables Vol C Tables 4.2.6.8 and 6.1.1.4'
Br Br -0.2901 2.4595 'International Tables Vol C Tables 4.2.6.8 and 6.1.1.4'

loop_
_geom_angle_atom_site_label_1
_geom_angle_atom_site_label_2
_geom_angle_atom_site_label_3
_geom_angle_site_symmetry_1
_geom_angle_site_symmetry_3
_geom_angle
_geom_angle_publ_flag
H11 O1 H12 . . 108.7(16) ?
H11 O1 H13 . . 106.6(16) ?
H12 O1 H13 . . 109.4(17) ?
C2 N1 C3 . . 108.70(15) ?
C2 N1 C6 . . 126.45(16) ?
C3 N1 C6 . . 124.84(15) ?
C2 C1 H1A . . 109.5 ?
C2 C1 H1B . . 109.5 ?
H1A C1 H1B . . 109.5 ?
C2 C1 H1C . . 109.5 ?
H1A C1 H1C . . 109.5 ?
H1B C1 H1C . . 109.5 ?
N1 C2 N1 . 6_565 109.3(2) ?
N1 C2 C1 . . 125.33(11) ?
N1 C2 C1 6_565 . 125.33(11) ?
C3 C3 C4 6_565 . 122.02(12) ?
C3 C3 N1 6_565 . 106.63(9) ?
C4 C3 N1 . . 131.31(17) ?
C5 C4 C3 . . 115.81(19) ?
C5 C4 H4 . . 122.1 ?
C3 C4 H4 . . 122.1 ?
C4 C5 C5 . 6_565 122.17(12) ?
C4 C5 H5 . . 118.9 ?
C5 C5 H5 6_565 . 118.9 ?
N1 C6 C7 . . 111.34(15) ?
N1 C6 H6A . . 109.4 ?
C7 C6 H6A . . 109.4 ?
N1 C6 H6B . . 109.4 ?
C7 C6 H6B . . 109.4 ?
H6A C6 H6B . . 108.0 ?
C8 C7 C6 . . 123.8(2) ?
C8 C7 H7 . . 118.1 ?
C6 C7 H7 . . 118.1 ?
C7 C8 H8A . . 120.0 ?
C7 C8 H8B . . 120.0 ?
H8A C8 H8B . . 120.0 ?

loop_
_geom_bond_atom_site_label_1
_geom_bond_atom_site_label_2
_geom_bond_site_symmetry_2
_geom_bond_distance
_geom_bond_publ_flag
O1 H11 . 0.860(10) ?
O1 H12 . 0.850(10) ?
O1 H13 . 0.860(10) ?
N1 C2 . 1.339(2) ?
N1 C3 . 1.393(2) ?
N1 C6 . 1.480(2) ?
C1 C2 . 1.479(4) ?
C1 H1A . 0.9600 ?
C1 H1B . 0.9600 ?
C1 H1C . 0.9600 ?
C2 N1 6_565 1.339(2) ?
C3 C3 6_565 1.387(4) ?
C3 C4 . 1.390(3) ?
C4 C5 . 1.379(3) ?
C4 H4 . 0.9300 ?
C5 C5 6_565 1.392(5) ?
C5 H5 . 0.9300 ?
C6 C7 . 1.487(3) ?
C6 H6A . 0.9700 ?
C6 H6B . 0.9700 ?
C7 C8 . 1.294(3) ?
C7 H7 . 0.9300 ?
C8 H8A . 0.9300 ?
C8 H8B . 0.9300 ?

loop_
_geom_hbond_atom_site_label_D
_geom_hbond_atom_site_label_H
_geom_hbond_atom_site_label_A
_geom_hbond_site_symmetry_A
_geom_hbond_distance_DH
_geom_hbond_distance_HA
_geom_hbond_distance_DA
_geom_hbond_angle_DHA
_geom_hbond_publ_flag
O1 H11 Br1 . 0.860(10) 2.490(10) 3.351(2) 178(2) yes
O1 H13 O1 2_557 0.860(10) 1.980(10) 2.822(5) 166(4) yes
O1 H12 O1 6_565 0.850(10) 1.97(2) 2.748(4) 152(3) yes

loop_
_geom_torsion_atom_site_label_1
_geom_torsion_atom_site_label_2
_geom_torsion_atom_site_label_3
_geom_torsion_atom_site_label_4
_geom_torsion_site_symmetry_1
_geom_torsion_site_symmetry_2
_geom_torsion_site_symmetry_3
_geom_torsion_site_symmetry_4
_geom_torsion
_geom_torsion_publ_flag
C3 N1 C2 N1 . . . 6_565 0.3(2) ?
C6 N1 C2 N1 . . . 6_565 179.79(12) ?
C3 N1 C2 C1 . . . . -178.4(2) ?
C6 N1 C2 C1 . . . . 1.0(4) ?
C2 N1 C3 C3 . . . 6_565 -0.20(15) ?
C6 N1 C3 C3 . . . 6_565 -179.67(13) ?
C2 N1 C3 C4 . . . . 177.40(19) ?
C6 N1 C3 C4 . . . . -2.1(3) ?
C3 C3 C4 C5 6_565 . . . -0.5(2) ?
N1 C3 C4 C5 . . . . -177.78(17) ?
C3 C4 C5 C5 . . . 6_565 0.5(2) ?
C2 N1 C6 C7 . . . . 98.5(2) ?
C3 N1 C6 C7 . . . . -82.1(2) ?
N1 C6 C7 C8 . . . . 118.6(2) ?
